data_4331015
loop_
_publ_author_name
'Fabrice Pointillart'
'Kevin Bernot'
'Giordano Poneti'
'Roberta Sessoli'

_publ_section_title
;
 Crystal Packing Effects on the Magnetic Slow Relaxation of
 Tb(III)-Nitronyl Nitroxide Radical Cyclic Dinuclear Clusters
;
_journal_name_full 'Inorganic Chemistry'
_journal_page_first 12218
_journal_page_last 12229
_journal_paper_doi 10.1021/ic301394x
_journal_volume 51
_journal_year 2012
_chemical_formula_sum 'C32 H29 F18 Gd N2 O11 P'
_chemical_formula_weight 1147.79
_chemical_name_systematic
;
 ?
;
_space_group_IT_number 14
_symmetry_cell_setting monoclinic
_symmetry_space_group_name_Hall '-P 2yn'
_symmetry_space_group_name_H-M 'P 1 21/n 1'
_atom_sites_solution_hydrogens geom
_atom_sites_solution_primary direct
_atom_sites_solution_secondary difmap
_audit_creation_method SHELXL-97
_cell_angle_alpha 90
_cell_angle_beta 99.3007(51)
_cell_angle_gamma 90
_cell_formula_units_Z 4
_cell_length_a 12.1997(10)
_cell_length_b 16.2486(17)
_cell_length_c 22.6444(24)
_cell_measurement_reflns_used 5742
_cell_measurement_temperature 150(2)
_cell_measurement_theta_max 23.57
_cell_measurement_theta_min 2.40
_cell_volume 4429.7(8)
_computing_structure_refinement 'SHELXL-97 (Sheldrick, 1997)'
_diffrn_ambient_temperature 150(2)
_diffrn_measured_fraction_theta_full 0.991
_diffrn_measured_fraction_theta_max 0.991
_diffrn_radiation_monochromator graphite
_diffrn_radiation_source 'fine-focus sealed tube'
_diffrn_radiation_type MoK\a
_diffrn_radiation_wavelength 0.71073
_diffrn_reflns_av_R_equivalents 0.0967
_diffrn_reflns_av_sigmaI/netI 0.1053
_diffrn_reflns_limit_h_max 15
_diffrn_reflns_limit_h_min -13
_diffrn_reflns_limit_k_max 21
_diffrn_reflns_limit_k_min -20
_diffrn_reflns_limit_l_max 29
_diffrn_reflns_limit_l_min -29
_diffrn_reflns_number 36001
_diffrn_reflns_theta_full 27.48
_diffrn_reflns_theta_max 27.48
_diffrn_reflns_theta_min 2.96
_exptl_absorpt_coefficient_mu 1.663
_exptl_absorpt_correction_T_max 0.833
_exptl_absorpt_correction_T_min 0.734
_exptl_absorpt_correction_type multi-scan
_exptl_crystal_colour purple
_exptl_crystal_density_diffrn 1.721
_exptl_crystal_description needles
_exptl_crystal_F_000 2256
_exptl_crystal_size_max 0.25
_exptl_crystal_size_mid 0.16
_exptl_crystal_size_min 0.11
_refine_diff_density_max 3.157
_refine_diff_density_min -3.605
_refine_diff_density_rms 0.240
_refine_ls_extinction_method none
_refine_ls_goodness_of_fit_ref 1.141
_refine_ls_hydrogen_treatment constr
_refine_ls_matrix_type full
_refine_ls_number_parameters 599
_refine_ls_number_reflns 10069
_refine_ls_number_restraints 0
_refine_ls_restrained_S_all 1.141
_refine_ls_R_factor_all 0.1589
_refine_ls_R_factor_gt 0.1208
_refine_ls_shift/su_max 0.000
_refine_ls_shift/su_mean 0.000
_refine_ls_structure_factor_coef Fsqd
_refine_ls_weighting_details 'calc w=1/[\s^2^(Fo^2^)+(0.1231P)^2^+58.2790P] where P=(Fo^2^+2Fc^2^)/3'
_refine_ls_weighting_scheme calc
_refine_ls_wR_factor_gt 0.2919
_refine_ls_wR_factor_ref 0.3126
_reflns_number_gt 6819
_reflns_number_total 10069
_reflns_threshold_expression >2sigma(I)
_cod_data_source_file ic301394x_si_002_1.cif
_cod_data_source_block (1)
_cod_database_code 4331015

loop_
_symmetry_equiv_pos_as_xyz
'x, y, z'
'-x+1/2, y+1/2, -z+1/2'
'-x, -y, -z'
'x-1/2, -y-1/2, z-1/2'

loop_
_atom_site_label
_atom_site_type_symbol
_atom_site_fract_x
_atom_site_fract_y
_atom_site_fract_z
_atom_site_U_iso_or_equiv
_atom_site_adp_type
_atom_site_occupancy
_atom_site_symmetry_multiplicity
_atom_site_calc_flag
_atom_site_refinement_flags
_atom_site_disorder_assembly
_atom_site_disorder_group
C21 C 0.2099(11) 0.1196(9) 0.2137(7) 0.048(3) Uani 1 1 d . . .
C8 C -0.0635(9) 0.1329(9) 0.1187(6) 0.046(3) Uani 1 1 d . . .
C27 C 0.6270(12) 0.2324(17) 0.0279(8) 0.084(7) Uani 1 1 d . . .
C4 C -0.0485(14) 0.3548(13) 0.1693(12) 0.099(8) Uani 1 1 d . . .
C22 C 0.1953(18) 0.1435(13) 0.2776(8) 0.074(5) Uani 1 1 d . . .
C24 C 0.5229(12) 0.1387(11) 0.1637(8) 0.066(5) Uani 1 1 d . . .
C7 C -0.0406(10) 0.2194(9) 0.1311(6) 0.048(3) Uani 1 1 d . . .
C31 C 0.3371(14) 0.3776(12) 0.0313(10) 0.089(7) Uani 1 1 d . . .
C9 C -0.0892(13) 0.0845(13) 0.1629(7) 0.072(5) Uani 1 1 d . . .
H42 H -0.0857 0.1055 0.2014 0.086 Uiso 1 1 calc R . .
C20 C 0.2152(10) 0.0354(9) 0.1990(6) 0.047(3) Uani 1 1 d . . .
H20 H 0.2155 -0.0036 0.2291 0.056 Uiso 1 1 calc R . .
C25 C 0.5940(10) 0.1743(10) 0.1259(8) 0.061(5) Uani 1 1 d . . .
H25 H 0.6693 0.1819 0.1396 0.073 Uiso 1 1 calc R . .
C11 C 0.1271(10) 0.0277(10) -0.0923(6) 0.049(4) Uani 1 1 d . . .
C10 C -0.1215(13) 0.0016(13) 0.1507(7) 0.071(5) Uani 1 1 d . . .
H48 H -0.1386 -0.0325 0.1809 0.085 Uiso 1 1 calc R . .
C28 C 0.4951(14) 0.4003(12) 0.1859(9) 0.070(5) Uani 1 1 d . . .
C1 C 0.0142(14) 0.3592(15) 0.1204(15) 0.120(11) Uani 1 1 d . . .
C30 C 0.4079(14) 0.4063(11) 0.0791(10) 0.081(6) Uani 1 1 d . . .
H30 H 0.4477 0.4545 0.0760 0.097 Uiso 1 1 calc R . .
C5 C -0.1508(14) 0.4131(13) 0.1657(9) 0.086(7) Uani 1 1 d . . .
H5A H -0.1845 0.4064 0.2009 0.129 Uiso 1 1 calc R . .
H5C H -0.2039 0.3998 0.1309 0.129 Uiso 1 1 calc R . .
H5B H -0.1271 0.4692 0.1631 0.129 Uiso 1 1 calc R . .
C6 C 0.025(2) 0.3611(16) 0.2335(13) 0.154(15) Uani 1 1 d . . .
H6B H -0.0226 0.3585 0.2635 0.231 Uiso 1 1 calc R . .
H6C H 0.0643 0.4123 0.2369 0.231 Uiso 1 1 calc R . .
H6A H 0.0766 0.3163 0.2390 0.231 Uiso 1 1 calc R . .
C32 C 0.321(2) 0.4369(18) -0.0276(16) 0.137(14) Uani 1 1 d . . .
C2 C -0.048(2) 0.3965(15) 0.0629(15) 0.141(13) Uani 1 1 d . . .
H2B H -0.0012 0.3963 0.0327 0.211 Uiso 1 1 calc R . .
H2C H -0.0688 0.4521 0.0704 0.211 Uiso 1 1 calc R . .
H2A H -0.1137 0.3647 0.0494 0.211 Uiso 1 1 calc R . .
C3 C 0.1318(18) 0.3960(16) 0.1336(19) 0.20(2) Uani 1 1 d . . .
H3B H 0.1646 0.3952 0.0979 0.294 Uiso 1 1 calc R . .
H3A H 0.1765 0.3640 0.1641 0.294 Uiso 1 1 calc R . .
H3C H 0.1276 0.4517 0.1472 0.294 Uiso 1 1 calc R . .
C19 C 0.2201(8) 0.0091(7) 0.1418(5) 0.032(2) Uani 1 1 d . . .
C18 C 0.2238(12) -0.0843(10) 0.1326(6) 0.051(3) Uani 1 1 d . . .
C26 C 0.5484(11) 0.1966(9) 0.0700(7) 0.048(3) Uani 1 1 d . . .
C29 C 0.4211(10) 0.3628(8) 0.1333(8) 0.054(4) Uani 1 1 d . . .
C13 C -0.0683(10) 0.1028(10) 0.0607(6) 0.049(3) Uani 1 1 d . . .
H104 H -0.0484 0.1360 0.0308 0.059 Uiso 1 1 calc R . .
C12 C -0.1033(10) 0.0221(9) 0.0484(6) 0.047(3) Uani 1 1 d . . .
H105 H -0.1103 0.0023 0.0094 0.056 Uiso 1 1 calc R . .
C23 C 0.5815(19) 0.106(2) 0.2236(14) 0.157(17) Uani 1 1 d . . .
N1 N 0.0296(8) 0.2681(8) 0.1057(6) 0.061(4) Uani 1 1 d . . .
N2 N -0.0936(10) 0.2691(11) 0.1664(7) 0.078(5) Uani 1 1 d . . .
O8 O 0.2784(10) 0.3144(8) 0.0237(6) 0.077(4) Uani 1 1 d . . .
O7 O 0.3742(8) 0.2958(5) 0.1426(5) 0.052(2) Uani 1 1 d . . .
O6 O 0.4465(7) 0.1935(7) 0.0449(4) 0.056(3) Uani 1 1 d . . .
O5 O 0.4223(7) 0.1265(6) 0.1535(5) 0.051(2) Uani 1 1 d . . .
O4 O 0.2117(7) 0.1802(5) 0.1786(4) 0.043(2) Uani 1 1 d . . .
O3 O 0.2246(7) 0.0514(5) 0.0962(4) 0.043(2) Uani 1 1 d . . .
O2 O 0.2143(7) 0.1435(6) -0.0126(4) 0.046(2) Uani 1 1 d . . .
O1 O 0.0925(7) 0.2426(6) 0.0684(5) 0.055(3) Uani 1 1 d . . .
O9 O -0.1666(10) 0.2464(11) 0.1970(6) 0.099(5) Uani 1 1 d . . .
O10 O 0.0566(16) 0.1828(10) -0.0961(9) 0.152(10) Uani 1 1 d . . .
O11 O 0.2420(17) 0.1633(11) -0.1199(5) 0.130(8) Uani 1 1 d . . .
F1 F 0.1931(10) -0.1272(5) 0.1756(4) 0.077(3) Uani 1 1 d . . .
F12 F 0.5853(11) 0.2814(14) -0.0072(9) 0.181(11) Uani 1 1 d . . .
F10 F 0.7235(8) 0.2435(11) 0.0523(6) 0.127(6) Uani 1 1 d . . .
F3 F 0.1699(10) -0.1069(5) 0.0806(4) 0.077(3) Uani 1 1 d . . .
F2 F 0.3311(9) -0.1084(7) 0.1326(5) 0.089(3) Uani 1 1 d . . .
F4 F 0.2249(12) 0.0850(8) 0.3169(4) 0.098(4) Uani 1 1 d . . .
F5 F 0.2462(13) 0.2103(7) 0.2948(5) 0.109(5) Uani 1 1 d . . .
F6 F 0.0872(11) 0.1593(11) 0.2789(6) 0.121(5) Uani 1 1 d . . .
F7 F 0.6668(17) 0.0754(15) 0.2347(9) 0.088(5) Uani 0.614(14) 1 d P . .
F8 F 0.5145(9) 0.0882(10) 0.2610(5) 0.111(5) Uani 1 1 d . . .
F14 F 0.5750(12) 0.3449(10) 0.2110(7) 0.135(6) Uani 1 1 d . . .
F13 F 0.4423(13) 0.4185(14) 0.2278(8) 0.187(10) Uani 1 1 d . . .
F15 F 0.5561(14) 0.4609(11) 0.1757(7) 0.152(7) Uani 1 1 d . . .
F16 F 0.388(3) 0.399(2) -0.0658(13) 0.31(2) Uani 1 1 d . . .
F17 F 0.356(2) 0.5055(12) -0.0185(11) 0.229(14) Uani 1 1 d . . .
F18 F 0.2315(16) 0.4335(12) -0.0575(10) 0.199(11) Uani 1 1 d . . .
F11 F 0.647(2) 0.1679(16) -0.0080(10) 0.219(14) Uani 1 1 d . . .
F9 F 0.675(2) 0.142(3) 0.2458(14) 0.157(16) Uani 0.614(14) 1 d P . .
P1 P 0.1676(4) 0.1333(3) -0.0752(2) 0.0737(15) Uani 1 1 d . A .
Gd1 Gd 0.27725(4) 0.19086(4) 0.08423(3) 0.0388(2) Uani 1 1 d . . .
C17A C 0.376(7) 0.243(4) -0.145(3) 0.21(3) Uani 0.49(3) 1 d P A 1
H17A H 0.4529 0.2567 -0.1442 0.317 Uiso 0.49(3) 1 calc PR A 1
H17B H 0.3398 0.2880 -0.1281 0.317 Uiso 0.49(3) 1 calc PR A 1
H17C H 0.3411 0.2338 -0.1853 0.317 Uiso 0.49(3) 1 calc PR A 1
C16A C 0.366(2) 0.156(3) -0.1033(12) 0.19(2) Uani 0.49(3) 1 d P A 1
H16A H 0.3976 0.1076 -0.1190 0.227 Uiso 0.49(3) 1 calc PR A 1
H16B H 0.3937 0.1630 -0.0609 0.227 Uiso 0.49(3) 1 calc PR A 1
C16B C 0.366(2) 0.156(3) -0.1033(12) 0.19(2) Uani 0.51(3) 1 d P A 2
H16D H 0.3911 0.1902 -0.0684 0.227 Uiso 0.51(3) 1 calc PR A 2
H16C H 0.4010 0.1773 -0.1360 0.227 Uiso 0.51(3) 1 calc PR A 2
C17B C 0.408(7) 0.060(4) -0.089(3) 0.21(3) Uani 0.51(3) 1 d P A 2
H17D H 0.4875 0.0590 -0.0778 0.317 Uiso 0.51(3) 1 calc PR A 2
H17F H 0.3863 0.0267 -0.1235 0.317 Uiso 0.51(3) 1 calc PR A 2
H17E H 0.3746 0.0392 -0.0562 0.317 Uiso 0.51(3) 1 calc PR A 2
F7A F 0.604(2) 0.008(2) 0.2017(14) 0.088(5) Uani 0.386(14) 1 d P . .
F9A F 0.611(3) 0.197(4) 0.264(2) 0.157(16) Uani 0.386(14) 1 d P . .
C14A C 0.052(3) 0.281(2) -0.0815(17) 0.089(9) Uiso 0.67(3) 1 d P B 3
H14A H 0.0931 0.2926 -0.0422 0.107 Uiso 0.67(3) 1 calc PR B 3
H14B H 0.0830 0.3125 -0.1109 0.107 Uiso 0.67(3) 1 calc PR B 3
C15A C -0.080(5) 0.304(2) -0.084(3) 0.25(5) Uani 0.67(3) 1 d P B 3
H15A H -0.0871 0.3611 -0.0752 0.372 Uiso 0.67(3) 1 calc PR B 3
H15B H -0.1103 0.2714 -0.0549 0.372 Uiso 0.67(3) 1 calc PR B 3
H15C H -0.1200 0.2922 -0.1232 0.372 Uiso 0.67(3) 1 calc PR B 3
C14B C 0.089(6) 0.259(5) -0.118(3) 0.089(9) Uiso 0.33(3) 1 d P B 4
H14C H 0.1641 0.2727 -0.0990 0.107 Uiso 0.33(3) 1 calc PR B 4
H14D H 0.0873 0.2563 -0.1607 0.107 Uiso 0.33(3) 1 calc PR B 4
C15B C 0.026(11) 0.310(5) -0.106(8) 0.25(5) Uani 0.33(3) 1 d P B 4
H15D H 0.0490 0.3633 -0.1185 0.372 Uiso 0.33(3) 1 calc PR B 4
H15E H 0.0254 0.3107 -0.0639 0.372 Uiso 0.33(3) 1 calc PR B 4
H15F H -0.0472 0.2983 -0.1270 0.372 Uiso 0.33(3) 1 calc PR B 4

loop_
_atom_site_aniso_label
_atom_site_aniso_U_11
_atom_site_aniso_U_22
_atom_site_aniso_U_33
_atom_site_aniso_U_23
_atom_site_aniso_U_13
_atom_site_aniso_U_12
C21 0.030(6) 0.046(8) 0.067(9) -0.007(7) 0.007(6) -0.008(6)
C8 0.013(5) 0.058(9) 0.066(9) -0.010(7) -0.002(5) -0.005(5)
C27 0.016(6) 0.18(2) 0.059(9) 0.020(12) 0.014(6) -0.021(9)
C4 0.029(8) 0.072(13) 0.18(2) -0.055(14) -0.019(11) 0.016(8)
C22 0.087(14) 0.072(13) 0.062(10) -0.029(9) 0.009(9) -0.023(11)
C24 0.032(7) 0.075(12) 0.086(11) 0.020(9) -0.010(7) -0.014(7)
C7 0.017(5) 0.058(9) 0.066(9) -0.023(7) -0.001(5) 0.006(5)
C31 0.039(9) 0.065(12) 0.153(18) 0.055(12) -0.013(10) -0.026(8)
C9 0.043(8) 0.116(16) 0.056(9) -0.029(9) 0.007(7) -0.031(9)
C20 0.024(6) 0.047(8) 0.072(9) 0.004(7) 0.018(6) -0.017(6)
C25 0.014(5) 0.080(12) 0.088(11) 0.031(9) 0.005(6) -0.009(6)
C11 0.029(6) 0.070(10) 0.044(7) 0.011(6) -0.005(5) -0.027(6)
C10 0.050(9) 0.107(15) 0.051(9) 0.010(9) -0.004(7) -0.039(10)
C28 0.048(9) 0.066(12) 0.105(13) -0.035(10) 0.039(9) -0.008(8)
C1 0.025(8) 0.078(15) 0.26(3) -0.070(18) 0.041(14) -0.010(9)
C30 0.047(9) 0.044(10) 0.144(17) 0.018(10) -0.009(10) -0.026(8)
C5 0.041(9) 0.104(16) 0.108(14) -0.049(12) 0.000(9) 0.034(10)
C6 0.090(17) 0.11(2) 0.23(3) -0.08(2) -0.093(19) 0.053(15)
C32 0.081(16) 0.10(2) 0.20(3) 0.09(2) -0.054(19) -0.053(15)
C2 0.093(17) 0.088(17) 0.27(4) 0.07(2) 0.12(2) 0.059(14)
C3 0.042(12) 0.10(2) 0.45(6) -0.13(3) 0.05(2) -0.038(12)
C19 0.013(4) 0.035(6) 0.047(7) 0.004(5) 0.007(4) -0.007(4)
C18 0.046(8) 0.051(9) 0.054(8) -0.005(7) 0.004(6) -0.004(7)
C26 0.026(6) 0.050(8) 0.071(9) -0.012(7) 0.020(6) -0.010(6)
C29 0.024(6) 0.030(7) 0.108(12) -0.011(7) 0.014(7) -0.005(5)
C13 0.020(6) 0.069(10) 0.059(8) 0.002(7) 0.003(5) -0.011(6)
C12 0.020(6) 0.066(10) 0.052(7) -0.005(6) 0.001(5) -0.006(6)
C23 0.050(13) 0.23(4) 0.18(3) 0.15(3) -0.015(15) -0.043(17)
N1 0.011(5) 0.054(8) 0.112(11) -0.018(7) -0.005(6) -0.003(5)
N2 0.024(6) 0.118(14) 0.089(10) -0.043(9) 0.005(6) 0.000(7)
O8 0.045(6) 0.073(8) 0.104(9) 0.017(7) -0.011(6) -0.015(6)
O7 0.032(5) 0.031(5) 0.096(7) -0.003(5) 0.017(5) -0.006(4)
O6 0.021(4) 0.091(8) 0.056(5) -0.005(5) 0.006(4) -0.013(5)
O5 0.022(4) 0.049(6) 0.083(7) 0.024(5) 0.008(4) -0.001(4)
O4 0.027(4) 0.034(5) 0.071(6) -0.001(4) 0.012(4) -0.005(4)
O3 0.029(4) 0.040(5) 0.060(5) -0.002(4) 0.007(4) -0.011(4)
O2 0.029(4) 0.045(6) 0.064(6) 0.008(4) 0.005(4) -0.008(4)
O1 0.014(4) 0.042(6) 0.107(8) -0.002(5) 0.009(4) 0.003(4)
O9 0.033(6) 0.165(15) 0.100(9) -0.054(10) 0.016(6) -0.002(8)
O10 0.130(15) 0.088(12) 0.196(18) 0.069(12) -0.103(14) -0.036(10)
O11 0.192(18) 0.152(15) 0.041(6) 0.015(7) 0.002(8) -0.129(14)
F1 0.125(9) 0.038(5) 0.075(6) 0.009(4) 0.039(6) -0.004(5)
F12 0.052(7) 0.30(2) 0.199(16) 0.188(18) 0.042(9) 0.023(10)
F10 0.029(5) 0.220(16) 0.129(10) 0.079(10) 0.004(5) -0.033(7)
F3 0.110(8) 0.039(5) 0.071(6) 0.003(4) -0.022(5) -0.018(5)
F2 0.064(7) 0.078(8) 0.126(9) -0.012(6) 0.018(6) 0.031(6)
F4 0.145(12) 0.097(9) 0.054(6) -0.001(6) 0.022(6) -0.017(8)
F5 0.157(14) 0.078(8) 0.087(8) -0.026(6) 0.005(8) -0.034(8)
F6 0.070(8) 0.189(15) 0.114(10) -0.049(9) 0.047(7) -0.003(9)
F7 0.046(9) 0.099(14) 0.118(13) 0.032(10) 0.009(8) 0.036(9)
F8 0.060(7) 0.181(14) 0.090(8) 0.052(8) 0.003(6) -0.017(8)
F14 0.098(11) 0.130(13) 0.159(13) -0.067(10) -0.031(9) -0.005(9)
F13 0.103(12) 0.27(2) 0.203(17) -0.170(17) 0.076(12) -0.070(13)
F15 0.131(13) 0.147(15) 0.169(14) -0.006(11) -0.003(10) -0.105(12)
F16 0.37(5) 0.37(5) 0.23(3) 0.23(3) 0.14(3) 0.16(4)
F17 0.25(3) 0.115(14) 0.27(2) 0.127(16) -0.10(2) -0.100(16)
F18 0.139(15) 0.152(16) 0.26(2) 0.138(16) -0.092(15) -0.055(12)
F11 0.20(2) 0.29(3) 0.21(2) -0.14(2) 0.167(19) -0.12(2)
F9 0.068(16) 0.20(3) 0.17(2) 0.12(3) -0.066(17) -0.050(17)
P1 0.065(3) 0.077(3) 0.069(3) 0.024(2) -0.020(2) -0.044(3)
Gd1 0.0142(3) 0.0394(4) 0.0624(4) 0.0046(3) 0.0044(2) -0.0050(3)
C17A 0.30(8) 0.16(5) 0.19(5) -0.03(4) 0.09(5) -0.18(5)
C16A 0.13(2) 0.33(5) 0.13(2) -0.09(3) 0.085(18) -0.19(3)
C16B 0.13(2) 0.33(5) 0.13(2) -0.09(3) 0.085(18) -0.19(3)
C17B 0.30(8) 0.16(5) 0.19(5) -0.03(4) 0.09(5) -0.18(5)
F7A 0.046(9) 0.099(14) 0.118(13) 0.032(10) 0.009(8) 0.036(9)
F9A 0.068(16) 0.20(3) 0.17(2) 0.12(3) -0.066(17) -0.050(17)
C15A 0.17(5) 0.043(17) 0.44(9) 0.01(3) -0.20(7) 0.00(3)
C15B 0.17(5) 0.043(17) 0.44(9) 0.01(3) -0.20(7) 0.00(3)

loop_
_atom_type_symbol
_atom_type_description
_atom_type_scat_dispersion_real
_atom_type_scat_dispersion_imag
_atom_type_scat_source
C C 0.0033 0.0016 'International Tables Vol C Tables 4.2.6.8 and 6.1.1.4'
H H 0.0000 0.0000 'International Tables Vol C Tables 4.2.6.8 and 6.1.1.4'
N N 0.0061 0.0033 'International Tables Vol C Tables 4.2.6.8 and 6.1.1.4'
O O 0.0106 0.0060 'International Tables Vol C Tables 4.2.6.8 and 6.1.1.4'
F F 0.0171 0.0103 'International Tables Vol C Tables 4.2.6.8 and 6.1.1.4'
P P 0.1023 0.0942 'International Tables Vol C Tables 4.2.6.8 and 6.1.1.4'
Gd Gd -0.1653 3.9035 'International Tables Vol C Tables 4.2.6.8 and 6.1.1.4'

loop_
_geom_angle_atom_site_label_1
_geom_angle_atom_site_label_2
_geom_angle_atom_site_label_3
_geom_angle
_geom_angle_site_symmetry_1
_geom_angle_site_symmetry_3
O4 C21 C20 126.8(13) . .
O4 C21 C22 114.2(14) . .
C20 C21 C22 118.9(14) . .
C9 C8 C13 121.0(14) . .
C9 C8 C7 118.8(14) . .
C13 C8 C7 120.0(14) . .
F12 C27 F10 119(2) . .
F12 C27 F11 102(2) . .
F10 C27 F11 97(2) . .
F12 C27 C26 114.9(15) . .
F10 C27 C26 114.5(14) . .
F11 C27 C26 105.3(19) . .
C1 C4 N2 104.4(16) . .
C1 C4 C5 117(2) . .
N2 C4 C5 106.2(15) . .
C1 C4 C6 114(2) . .
N2 C4 C6 104(2) . .
C5 C4 C6 109.7(17) . .
F5 C22 F4 110.0(16) . .
F5 C22 F6 105.1(18) . .
F4 C22 F6 106.7(17) . .
F5 C22 C21 112.1(16) . .
F4 C22 C21 113.2(16) . .
F6 C22 C21 109.3(14) . .
O5 C24 C25 129.4(14) . .
O5 C24 C23 115.0(15) . .
C25 C24 C23 115.5(14) . .
N1 C7 N2 107.0(14) . .
N1 C7 C8 126.6(12) . .
N2 C7 C8 126.1(14) . .
O8 C31 C30 132.3(18) . .
O8 C31 C32 112.4(18) . .
C30 C31 C32 115.3(16) . .
C8 C9 C10 120.0(14) . .
C19 C20 C21 122.3(13) . .
C26 C25 C24 118.2(12) . .
C12 C11 C10 120.7(15) 3 3
C12 C11 P1 119.7(11) 3 .
C10 C11 P1 119.7(11) 3 .
C11 C10 C9 118.5(15) 3 .
F13 C28 F15 109.6(17) . .
F13 C28 F14 105(2) . .
F15 C28 F14 100.6(16) . .
F13 C28 C29 112.1(15) . .
F15 C28 C29 117.6(18) . .
F14 C28 C29 111.0(13) . .
C4 C1 C2 114.9(16) . .
C4 C1 N1 103(2) . .
C2 C1 N1 105(2) . .
C4 C1 C3 118(3) . .
C2 C1 C3 109(3) . .
N1 C1 C3 105.9(15) . .
C31 C30 C29 119.6(15) . .
F18 C32 F17 114(3) . .
F18 C32 F16 102(4) . .
F17 C32 F16 106(3) . .
F18 C32 C31 115(2) . .
F17 C32 C31 115(3) . .
F16 C32 C31 104(2) . .
O3 C19 C20 128.5(12) . .
O3 C19 C18 115.2(11) . .
C20 C19 C18 116.2(11) . .
F1 C18 F3 111.1(13) . .
F1 C18 F2 103.8(13) . .
F3 C18 F2 105.3(13) . .
F1 C18 C19 114.2(12) . .
F3 C18 C19 112.3(12) . .
F2 C18 C19 109.4(11) . .
O6 C26 C25 128.9(12) . .
O6 C26 C27 112.9(13) . .
C25 C26 C27 118.1(12) . .
O7 C29 C30 126.0(14) . .
O7 C29 C28 116.7(16) . .
C30 C29 C28 117.3(14) . .
C8 C13 C12 119.0(14) . .
C11 C12 C13 120.7(13) 3 .
F7 C23 F8 114(2) . .
F7 C23 F9 54(2) . .
F8 C23 F9 117(3) . .
F7 C23 C24 129(3) . .
F8 C23 C24 113.9(18) . .
F9 C23 C24 116.3(19) . .
F7 C23 F7A 58(3) . .
F8 C23 F7A 97(2) . .
F9 C23 F7A 111(3) . .
C24 C23 F7A 98(3) . .
F7 C23 F9A 99(3) . .
F8 C23 F9A 87(3) . .
F9 C23 F9A 48(3) . .
C24 C23 F9A 101(2) . .
F7A C23 F9A 157(2) . .
O1 N1 C7 124.6(12) . .
O1 N1 C1 123.7(15) . .
C7 N1 C1 111.2(14) . .
O9 N2 C7 125.9(17) . .
O9 N2 C4 122.1(16) . .
C7 N2 C4 111.7(15) . .
C31 O8 Gd1 131.0(11) . .
C29 O7 Gd1 137.0(11) . .
C26 O6 Gd1 132.4(9) . .
C24 O5 Gd1 131.4(10) . .
C21 O4 Gd1 130.9(9) . .
C19 O3 Gd1 131.7(8) . .
P1 O2 Gd1 167.0(6) . .
N1 O1 Gd1 131.4(9) . .
C14B O10 P1 106(3) . .
C14B O10 C14A 40(3) . .
P1 O10 C14A 119.7(16) . .
C16A O11 P1 119.3(15) . .
F9 F7 C23 71(2) . .
F9 F7 F7A 149(2) . .
C23 F7 F7A 80(3) . .
F7 F9 F9A 135(4) . .
F7 F9 C23 56(2) . .
F9A F9 C23 84(3) . .
O2 P1 O11 115.2(7) . .
O2 P1 O10 114.6(10) . .
O11 P1 O10 102.2(12) . .
O2 P1 C11 111.5(6) . .
O11 P1 C11 109.2(9) . .
O10 P1 C11 103.1(7) . .
O2 Gd1 O7 145.6(3) . .
O2 Gd1 O1 79.3(3) . .
O7 Gd1 O1 101.9(3) . .
O2 Gd1 O6 80.1(3) . .
O7 Gd1 O6 79.0(3) . .
O1 Gd1 O6 142.8(4) . .
O2 Gd1 O3 74.9(3) . .
O7 Gd1 O3 138.2(3) . .
O1 Gd1 O3 95.0(3) . .
O6 Gd1 O3 109.0(4) . .
O2 Gd1 O5 124.4(4) . .
O7 Gd1 O5 72.5(3) . .
O1 Gd1 O5 146.3(4) . .
O6 Gd1 O5 70.1(3) . .
O3 Gd1 O5 72.3(3) . .
O2 Gd1 O4 134.8(3) . .
O7 Gd1 O4 76.3(3) . .
O1 Gd1 O4 73.5(3) . .
O6 Gd1 O4 140.1(3) . .
O3 Gd1 O4 72.3(3) . .
O5 Gd1 O4 72.9(3) . .
O2 Gd1 O8 76.9(4) . .
O7 Gd1 O8 70.8(4) . .
O1 Gd1 O8 73.4(4) . .
O6 Gd1 O8 71.9(4) . .
O3 Gd1 O8 151.1(4) . .
O5 Gd1 O8 131.0(3) . .
O4 Gd1 O8 126.4(4) . .
O11 C16A C17A 88(4) . .
F7 F7A C23 41.5(13) . .
F9 F9A C23 48(3) . .
C15A C14A O10 107(3) . .
C15B C14B O10 108(9) . .

loop_
_geom_bond_atom_site_label_1
_geom_bond_atom_site_label_2
_geom_bond_distance
_geom_bond_site_symmetry_2
C21 O4 1.269(16) .
C21 C20 1.411(19) .
C21 C22 1.54(2) .
C8 C9 1.35(2) .
C8 C13 1.39(2) .
C8 C7 1.45(2) .
C27 F12 1.18(2) .
C27 F10 1.231(17) .
C27 F11 1.37(3) .
C27 C26 1.568(19) .
C4 C1 1.45(4) .
C4 N2 1.49(3) .
C4 C5 1.56(2) .
C4 C6 1.58(3) .
C22 F5 1.28(2) .
C22 F4 1.31(2) .
C22 F6 1.35(2) .
C24 O5 1.228(16) .
C24 C25 1.43(2) .
C24 C23 1.52(3) .
C7 N1 1.36(2) .
C7 N2 1.369(18) .
C31 O8 1.247(19) .
C31 C30 1.35(3) .
C31 C32 1.63(3) .
C9 C10 1.42(3) .
C20 C19 1.376(18) .
C25 C26 1.35(2) .
C11 C12 1.350(18) 3
C11 C10 1.40(2) 3
C11 P1 1.810(15) .
C10 C11 1.40(2) 3
C28 F13 1.27(2) .
C28 F15 1.28(2) .
C28 F14 1.38(2) .
C28 C29 1.50(2) .
C1 C2 1.52(4) .
C1 N1 1.54(2) .
C1 C3 1.54(2) .
C30 C29 1.40(2) .
C32 F18 1.19(2) .
C32 F17 1.20(3) .
C32 F16 1.42(5) .
C19 O3 1.248(14) .
C19 C18 1.534(19) .
C18 F1 1.300(17) .
C18 F3 1.306(16) .
C18 F2 1.366(17) .
C26 O6 1.282(16) .
C29 O7 1.262(16) .
C13 C12 1.39(2) .
C12 C11 1.350(18) 3
C23 F7 1.15(3) .
C23 F8 1.30(3) .
C23 F9 1.31(3) .
C23 F7A 1.71(5) .
C23 F9A 1.74(7) .
N1 O1 1.298(16) .
N2 O9 1.27(2) .
O8 Gd1 2.433(12) .
O7 Gd1 2.356(9) .
O6 Gd1 2.377(9) .
O5 Gd1 2.405(9) .
O4 Gd1 2.406(9) .
O3 Gd1 2.383(9) .
O2 P1 1.450(10) .
O2 Gd1 2.333(9) .
O1 Gd1 2.378(8) .
O10 C14B 1.41(7) .
O10 P1 1.580(19) .
O10 C14A 1.63(4) .
O11 C16A 1.51(4) .
O11 P1 1.542(15) .
F7 F9 1.12(4) .
F7 F7A 1.47(4) .
F9 F9A 1.30(7) .
C17A C16A 1.71(7) .
C14A C15A 1.64(7) .
C14B C15B 1.19(14) .
